data_4076659
loop_
_publ_author_name
'Dias, H. V. Rasika'
'Lu, Hui-Ling'
'Kim, Hyoung-Juhn'
'Polach, Sharon A.'
'Goh, Timothy K. H. H.'
'Browning, R. Greg'
'Lovely, Carl J.'

_publ_section_title
;
 Copper(I) Ethylene Adducts and Aziridination Catalysts Based on
 Fluorinated Tris(pyrazolyl)borates [HB(3-(CF3),5-(R)Pz)3]-(where R = CF3,
 C6H5, H; Pz = pyrazolyl)
;
_journal_issue 7
_journal_name_full Organometallics
_journal_page_first 1466
_journal_paper_doi 10.1021/om010886v
_journal_volume 21
_journal_year 2002
_chemical_formula_sum 'C29 H20 B Cu F18 N6'
_chemical_formula_weight 868.86
_chemical_name_common '[HB(3,5-(CF3)2Pz)3]CuC2H4.2(C6H6)'
_chemical_name_systematic
; 
 ? 
;
_space_group_IT_number 62
_symmetry_cell_setting orthorhombic
_symmetry_space_group_name_Hall '-P 2ac 2n'
_symmetry_space_group_name_H-M 'P n m a'
_atom_sites_solution_hydrogens geom
_atom_sites_solution_primary direct
_atom_sites_solution_secondary difmap
_audit_creation_method SHELXL-97
_cell_angle_alpha 90.00
_cell_angle_beta 90.00
_cell_angle_gamma 90.00
_cell_formula_units_Z 4
_cell_length_a 11.2383(14)
_cell_length_b 20.860(8)
_cell_length_c 14.733(3)
_cell_measurement_reflns_used 45
_cell_measurement_temperature 183(2)
_cell_measurement_theta_max 13.25
_cell_measurement_theta_min 3.43
_cell_volume 3453.9(16)
_computing_cell_refinement 'Siemens XSCANS'
_computing_data_collection 'Siemens XSCANS'
_computing_data_reduction 'Siemens SHELXTL'
_computing_molecular_graphics 'Siemens SHELXTL'
_computing_publication_material 'Siemens SHELXTL'
_computing_structure_refinement 'SHELXL-97 (Sheldrick, 1997)'
_computing_structure_solution 'SHELXS-97 (Sheldrick, 1990)'
_diffrn_ambient_temperature 183(2)
_diffrn_measured_fraction_theta_full 0.992
_diffrn_measured_fraction_theta_max 0.992
_diffrn_measurement_device_type 'Bruker P4'
_diffrn_measurement_method '\w scans'
_diffrn_radiation_monochromator graphite
_diffrn_radiation_source 'fine-focus sealed tube'
_diffrn_radiation_type MoK\a
_diffrn_radiation_wavelength 0.71073
_diffrn_reflns_av_R_equivalents 0.0226
_diffrn_reflns_av_sigmaI/netI 0.0351
_diffrn_reflns_limit_h_max 13
_diffrn_reflns_limit_h_min -1
_diffrn_reflns_limit_k_max 24
_diffrn_reflns_limit_k_min -1
_diffrn_reflns_limit_l_max 17
_diffrn_reflns_limit_l_min -1
_diffrn_reflns_number 3942
_diffrn_reflns_theta_full 25.02
_diffrn_reflns_theta_max 25.02
_diffrn_reflns_theta_min 1.95
_diffrn_standards_decay_% 6.40
_diffrn_standards_interval_count 97
_diffrn_standards_number 3
_exptl_absorpt_coefficient_mu 0.762
_exptl_absorpt_correction_T_max 0.9453
_exptl_absorpt_correction_T_min 0.8452
_exptl_absorpt_correction_type empirical
_exptl_crystal_colour Colorless
_exptl_crystal_density_diffrn 1.671
_exptl_crystal_density_method 'not measured'
_exptl_crystal_description Blocks
_exptl_crystal_F_000 1728
_exptl_crystal_size_max 0.56
_exptl_crystal_size_mid 0.52
_exptl_crystal_size_min 0.50
_refine_diff_density_max 0.563
_refine_diff_density_min -0.418
_refine_diff_density_rms 0.058
_refine_ls_extinction_coef 0.00049(16)
_refine_ls_extinction_expression Fc^*^=kFc[1+0.001xFc^2^\l^3^/sin(2\q)]^-1/4^
_refine_ls_extinction_method SHELXL
_refine_ls_goodness_of_fit_ref 1.035
_refine_ls_hydrogen_treatment mixed
_refine_ls_matrix_type full
_refine_ls_number_parameters 267
_refine_ls_number_reflns 3111
_refine_ls_number_restraints 0
_refine_ls_restrained_S_all 1.035
_refine_ls_R_factor_all 0.0679
_refine_ls_R_factor_gt 0.0443
_refine_ls_shift/su_max 0.000
_refine_ls_shift/su_mean 0.000
_refine_ls_structure_factor_coef Fsqd
_refine_ls_weighting_details 'calc w=1/[\s^2^(Fo^2^)+(0.0432P)^2^+4.6208P] where P=(Fo^2^+2Fc^2^)/3'
_refine_ls_weighting_scheme calc
_refine_ls_wR_factor_gt 0.1035
_refine_ls_wR_factor_ref 0.1152
_reflns_number_gt 2322
_reflns_number_total 3111
_reflns_threshold_expression >2sigma(I)
_cod_data_source_file om010886v.cif
_cod_data_source_block rd129a
_cod_depositor_comments
;
The following automatic conversions were performed:

'_symmetry_cell_setting' value 'Orthorhombic' changed to
'orthorhombic' according to
/home/saulius/struct/CIF-dictionaries/cif_core.dic dictionary named
'cif_core.dic' version 2.4.1 from 2010-06-29.

Automatic conversion script
Id: cif_fix_values 1715 2011-07-08 13:25:40Z adriana 
;
_cod_original_cell_volume 3453.8(15)
_cod_original_sg_symbol_H-M Pnma
_cod_database_code 4076659

loop_
_symmetry_equiv_pos_as_xyz
'x, y, z'
'-x+1/2, -y, z+1/2'
'-x, y+1/2, -z'
'x+1/2, -y+1/2, -z+1/2'
'-x, -y, -z'
'x-1/2, y, -z-1/2'
'x, -y-1/2, z'
'-x-1/2, y-1/2, z-1/2'

loop_
_atom_site_label
_atom_site_type_symbol
_atom_site_fract_x
_atom_site_fract_y
_atom_site_fract_z
_atom_site_U_iso_or_equiv
_atom_site_adp_type
_atom_site_occupancy
_atom_site_symmetry_multiplicity
_atom_site_calc_flag
_atom_site_refinement_flags
_atom_site_disorder_assembly
_atom_site_disorder_group
Cu Cu 0.09397(5) 0.2500 0.15432(4) 0.0423(2) Uani 1 2 d S . .
C1 C 0.1645(5) 0.2371(4) 0.2822(4) 0.0448(18) Uiso 0.50 1 d P A -1
H1A H 0.1935 0.1951 0.2976 0.054 Uiso 0.50 1 d P B -1
H1B H 0.1226 0.2575 0.3325 0.054 Uiso 0.50 1 d P C -1
C2 C 0.2320(6) 0.2744(3) 0.2307(5) 0.0500(19) Uiso 0.50 1 d P A -1
H2A H 0.2377 0.3187 0.2484 0.060 Uiso 0.50 1 d P D -1
H2B H 0.3083 0.2566 0.2137 0.060 Uiso 0.50 1 d P E -1
N11 N -0.11262(19) 0.31096(12) 0.06211(15) 0.0257(5) Uani 1 1 d . . .
N12 N -0.0404(2) 0.32212(12) 0.13421(15) 0.0277(6) Uani 1 1 d . A .
N21 N 0.0317(3) 0.2500 -0.0370(2) 0.0267(8) Uani 1 2 d S . .
N22 N 0.1274(3) 0.2500 0.0190(2) 0.0275(8) Uani 1 2 d S A .
C13 C -0.0740(3) 0.37828(15) 0.1686(2) 0.0315(7) Uani 1 1 d . . .
C14 C -0.1682(3) 0.40457(15) 0.1207(2) 0.0349(7) Uani 1 1 d . A .
H14 H -0.2073 0.4431 0.1315 0.042 Uiso 1 1 calc R . .
C15 C -0.1904(3) 0.36059(15) 0.0537(2) 0.0306(7) Uani 1 1 d . A .
C16 C -0.0127(3) 0.40685(16) 0.2483(2) 0.0449(9) Uani 1 1 d . A .
C17 C -0.2847(3) 0.36425(17) -0.0175(3) 0.0452(9) Uani 1 1 d . . .
C23 C 0.2233(4) 0.2500 -0.0349(3) 0.0309(10) Uani 1 2 d S . .
C24 C 0.1918(4) 0.2500 -0.1253(3) 0.0363(11) Uani 1 2 d S A .
H24 H 0.2419 0.2500 -0.1756 0.044 Uiso 1 2 calc SR . .
C25 C 0.0703(4) 0.2500 -0.1244(3) 0.0310(10) Uani 1 2 d S A .
C26 C 0.3467(4) 0.2500 0.0021(3) 0.0467(13) Uani 1 2 d S . .
C27 C -0.0082(4) 0.2500 -0.2060(3) 0.0464(13) Uani 1 2 d S . .
F16A F -0.0721(3) 0.45562(15) 0.2810(2) 0.1125(13) Uani 1 1 d . . .
F16B F 0.0014(3) 0.36664(12) 0.31617(15) 0.0781(8) Uani 1 1 d . . .
F16C F 0.0951(3) 0.42751(15) 0.22931(16) 0.0883(10) Uani 1 1 d . . .
F17A F -0.3523(2) 0.41597(12) -0.0030(2) 0.0756(8) Uani 1 1 d . A .
F17B F -0.35701(18) 0.31461(11) -0.01699(19) 0.0692(7) Uani 1 1 d . A .
F17C F -0.2406(2) 0.36921(15) -0.10013(15) 0.0778(8) Uani 1 1 d . A .
F26A F 0.4238(3) 0.2500 -0.0643(2) 0.1114(19) Uani 1 2 d S . .
F26B F 0.3690(2) 0.30052(12) 0.05421(17) 0.0671(7) Uani 1 1 d . . .
F27A F 0.0589(3) 0.2500 -0.2805(2) 0.0928(15) Uani 1 2 d S A .
F27B F -0.0795(2) 0.30071(12) -0.21049(15) 0.0635(6) Uani 1 1 d . A .
B B -0.0958(4) 0.2500 0.0024(3) 0.0270(10) Uani 1 2 d S . .
H H -0.158(5) 0.2500 -0.053(3) 0.050 Uiso 1 2 d S . .
C1' C 0.2323(9) 0.4357(3) 0.9955(5) 0.112(2) Uani 1 1 d . . .
H1' H 0.2513 0.4412 1.0565 0.134 Uiso 1 1 calc R . .
C2' C 0.1189(7) 0.4314(3) 0.9702(5) 0.094(2) Uani 1 1 d . . .
H2' H 0.0590 0.4346 1.0135 0.113 Uiso 1 1 calc R . .
C3' C 0.0906(7) 0.4226(3) 0.8849(6) 0.104(2) Uani 1 1 d . . .
H3' H 0.0108 0.4198 0.8686 0.125 Uiso 1 1 calc R . .
C4' C 0.1729(11) 0.4178(3) 0.8219(5) 0.128(3) Uani 1 1 d . . .
H4' H 0.1502 0.4101 0.7622 0.154 Uiso 1 1 calc R . .
C5' C 0.2850(9) 0.4234(3) 0.8410(9) 0.146(5) Uani 1 1 d . . .
H5' H 0.3411 0.4217 0.7947 0.176 Uiso 1 1 calc R . .
C6' C 0.3223(7) 0.4319(3) 0.9308(10) 0.145(4) Uani 1 1 d . . .
H6' H 0.4024 0.4349 0.9463 0.174 Uiso 1 1 calc R . .

loop_
_atom_site_aniso_label
_atom_site_aniso_U_11
_atom_site_aniso_U_22
_atom_site_aniso_U_33
_atom_site_aniso_U_23
_atom_site_aniso_U_13
_atom_site_aniso_U_12
Cu 0.0276(3) 0.0752(5) 0.0241(3) 0.000 -0.0062(2) 0.000
N11 0.0205(12) 0.0301(13) 0.0264(12) 0.0019(11) -0.0004(10) -0.0014(11)
N12 0.0273(12) 0.0322(14) 0.0236(12) 0.0008(11) 0.0000(10) -0.0024(11)
N21 0.0210(17) 0.035(2) 0.0238(17) 0.000 -0.0062(14) 0.000
N22 0.0205(17) 0.035(2) 0.0269(18) 0.000 -0.0034(14) 0.000
C13 0.0345(16) 0.0300(16) 0.0301(15) -0.0009(13) 0.0081(13) -0.0034(13)
C14 0.0354(17) 0.0270(16) 0.0422(17) 0.0024(14) 0.0099(14) 0.0013(14)
C15 0.0231(14) 0.0299(16) 0.0388(17) 0.0063(14) 0.0022(13) 0.0008(13)
C16 0.060(2) 0.0375(19) 0.0374(18) -0.0053(17) 0.0012(17) -0.0030(18)
C17 0.0337(17) 0.045(2) 0.057(2) 0.0040(18) -0.0092(17) 0.0079(17)
C23 0.021(2) 0.039(3) 0.033(2) 0.000 0.0010(18) 0.000
C24 0.027(2) 0.052(3) 0.030(2) 0.000 0.0073(19) 0.000
C25 0.031(2) 0.037(3) 0.024(2) 0.000 -0.0025(18) 0.000
C26 0.029(2) 0.076(4) 0.035(3) 0.000 -0.001(2) 0.000
C27 0.038(3) 0.075(4) 0.026(2) 0.000 -0.004(2) 0.000
F16A 0.137(3) 0.100(2) 0.100(2) -0.0685(19) -0.047(2) 0.058(2)
F16B 0.122(2) 0.0726(17) 0.0395(12) 0.0104(12) -0.0207(14) -0.0269(17)
F16C 0.0907(19) 0.121(2) 0.0532(14) -0.0098(15) -0.0049(14) -0.0660(19)
F17A 0.0602(14) 0.0583(15) 0.108(2) -0.0100(14) -0.0344(15) 0.0338(12)
F17B 0.0376(11) 0.0570(15) 0.113(2) -0.0028(14) -0.0277(13) -0.0039(11)
F17C 0.0676(16) 0.119(2) 0.0473(13) 0.0224(14) -0.0153(12) 0.0164(16)
F26A 0.0236(16) 0.254(6) 0.057(2) 0.000 0.0095(15) 0.000
F26B 0.0514(13) 0.0698(16) 0.0802(16) 0.0003(13) -0.0281(12) -0.0189(12)
F27A 0.056(2) 0.200(5) 0.0225(15) 0.000 0.0005(15) 0.000
F27B 0.0624(14) 0.0735(16) 0.0545(13) 0.0163(12) -0.0254(11) 0.0087(13)
B 0.020(2) 0.031(3) 0.030(2) 0.000 -0.003(2) 0.000
C1' 0.164(7) 0.072(4) 0.100(5) 0.021(3) -0.038(5) 0.009(5)
C2' 0.123(5) 0.063(3) 0.097(5) 0.025(3) 0.048(4) -0.007(4)
C3' 0.117(5) 0.057(3) 0.138(6) 0.002(4) -0.009(5) -0.023(3)
C4' 0.257(11) 0.052(3) 0.077(4) -0.018(3) 0.040(6) -0.015(6)
C5' 0.145(8) 0.051(4) 0.243(12) -0.005(6) 0.130(9) 0.003(5)
C6' 0.076(4) 0.051(4) 0.309(14) 0.021(7) -0.033(7) 0.011(3)

loop_
_atom_type_symbol
_atom_type_description
_atom_type_scat_dispersion_real
_atom_type_scat_dispersion_imag
_atom_type_scat_source
C C 0.0033 0.0016 'International Tables Vol C Tables 4.2.6.8 and 6.1.1.4'
H H 0.0000 0.0000 'International Tables Vol C Tables 4.2.6.8 and 6.1.1.4'
B B 0.0013 0.0007 'International Tables Vol C Tables 4.2.6.8 and 6.1.1.4'
N N 0.0061 0.0033 'International Tables Vol C Tables 4.2.6.8 and 6.1.1.4'
F F 0.0171 0.0103 'International Tables Vol C Tables 4.2.6.8 and 6.1.1.4'
Cu Cu 0.3201 1.2651 'International Tables Vol C Tables 4.2.6.8 and 6.1.1.4'

loop_
_geom_angle_atom_site_label_1
_geom_angle_atom_site_label_2
_geom_angle_atom_site_label_3
_geom_angle
_geom_angle_site_symmetry_1
_geom_angle_site_symmetry_3
C2 Cu C2 29.7(4) . 7_565
C2 Cu N22 114.4(2) . .
C2 Cu N22 114.4(2) 7_565 .
C2 Cu C1 31.5(2) . 7_565
C2 Cu C1 38.2(3) 7_565 7_565
N22 Cu C1 145.8(2) . 7_565
C2 Cu C1 38.2(3) . .
C2 Cu C1 31.5(2) 7_565 .
N22 Cu C1 145.8(2) . .
C1 Cu C1 15.0(4) 7_565 .
C2 Cu N12 143.7(2) . 7_565
C2 Cu N12 116.6(2) 7_565 7_565
N22 Cu N12 89.70(9) . 7_565
C1 Cu N12 119.1(2) 7_565 7_565
C1 Cu N12 107.7(2) . 7_565
C2 Cu N12 116.6(2) . .
C2 Cu N12 143.7(2) 7_565 .
N22 Cu N12 89.70(9) . .
C1 Cu N12 107.7(2) 7_565 .
C1 Cu N12 119.1(2) . .
N12 Cu N12 88.70(13) 7_565 .
C2 C1 Cu 67.6(4) . .
C1 C2 Cu 74.2(4) . .
N12 N11 C15 109.0(2) . .
N12 N11 B 120.6(3) . .
C15 N11 B 130.4(3) . .
C13 N12 N11 106.2(2) . .
C13 N12 Cu 139.6(2) . .
N11 N12 Cu 114.06(17) . .
N22 N21 C25 108.9(3) . .
N22 N21 B 120.5(3) . .
C25 N21 B 130.7(3) . .
C23 N22 N21 106.1(3) . .
C23 N22 Cu 137.1(3) . .
N21 N22 Cu 116.8(2) . .
N12 C13 C14 111.8(3) . .
N12 C13 C16 121.5(3) . .
C14 C13 C16 126.7(3) . .
C15 C14 C13 104.0(3) . .
N11 C15 C14 109.1(3) . .
N11 C15 C17 124.0(3) . .
C14 C15 C17 127.0(3) . .
F16A C16 F16B 106.1(3) . .
F16A C16 F16C 107.0(3) . .
F16B C16 F16C 105.0(3) . .
F16A C16 C13 111.5(3) . .
F16B C16 C13 113.7(3) . .
F16C C16 C13 113.0(3) . .
F17B C17 F17C 107.4(3) . .
F17B C17 F17A 106.5(3) . .
F17C C17 F17A 107.3(3) . .
F17B C17 C15 113.2(3) . .
F17C C17 C15 112.7(3) . .
F17A C17 C15 109.4(3) . .
N22 C23 C24 111.5(4) . .
N22 C23 C26 122.2(4) . .
C24 C23 C26 126.3(4) . .
C25 C24 C23 104.3(4) . .
N21 C25 C24 109.2(4) . .
N21 C25 C27 125.1(4) . .
C24 C25 C27 125.7(4) . .
F26A C26 F26B 107.9(3) . .
F26A C26 F26B 107.9(3) . 7_565
F26B C26 F26B 105.1(4) . 7_565
F26A C26 C23 110.1(4) . .
F26B C26 C23 112.8(3) . .
F26B C26 C23 112.8(3) 7_565 .
F27B C27 F27B 105.6(4) 7_565 .
F27B C27 F27A 107.5(3) 7_565 .
F27B C27 F27A 107.5(3) . .
F27B C27 C25 113.4(3) 7_565 .
F27B C27 C25 113.4(3) . .
F27A C27 C25 109.2(4) . .
N21 B N11 108.9(2) . .
N21 B N11 108.9(2) . 7_565
N11 B N11 109.4(3) . 7_565
C2' C1' C6' 119.9(7) . .
C3' C2' C1' 120.8(7) . .
C2' C3' C4' 121.2(8) . .
C5' C4' C3' 121.6(8) . .
C4' C5' C6' 120.6(8) . .
C1' C6' C5' 115.9(7) . .

loop_
_geom_bond_atom_site_label_1
_geom_bond_atom_site_label_2
_geom_bond_distance
_geom_bond_site_symmetry_2
Cu C2 1.982(7) .
Cu C2 1.982(7) 7_565
Cu N22 2.029(3) .
Cu C1 2.062(6) 7_565
Cu C1 2.062(6) .
Cu N12 2.152(3) 7_565
Cu N12 2.152(3) .
C1 C2 1.325(9) .
N11 N12 1.357(3) .
N11 C15 1.361(4) .
N11 B 1.558(4) .
N12 C13 1.331(4) .
N21 N22 1.356(4) .
N21 C25 1.358(5) .
N21 B 1.546(6) .
N22 C23 1.338(5) .
C13 C14 1.386(4) .
C13 C16 1.486(5) .
C14 C15 1.370(5) .
C15 C17 1.494(4) .
C16 F16A 1.309(4) .
C16 F16B 1.315(4) .
C16 F16C 1.316(4) .
C17 F17B 1.316(4) .
C17 F17C 1.319(4) .
C17 F17A 1.337(4) .
C23 C24 1.379(6) .
C23 C26 1.490(6) .
C24 C25 1.365(6) .
C25 C27 1.491(6) .
C26 F26A 1.307(6) .
C26 F26B 1.328(4) .
C26 F26B 1.328(4) 7_565
C27 F27B 1.328(4) 7_565
C27 F27B 1.328(4) .
C27 F27A 1.332(6) .
B N11 1.558(4) 7_565
C1' C2' 1.331(9) .
C1' C6' 1.393(12) .
C2' C3' 1.308(9) .
C3' C4' 1.314(10) .
C4' C5' 1.296(12) .
C5' C6' 1.399(13) .
